data_9007606
loop_
_publ_author_name
'Calvo, C.'
'Faggiani, R.'

_publ_section_title
;
 Alpha cupric divanadate
;
_journal_name_full 'Acta Crystallographica, Section B'
_journal_page_first 603
_journal_page_last 605
_journal_paper_doi 10.1107/S0567740875003354
_journal_volume 31
_journal_year 1975
_chemical_compound_source Synthetic
_chemical_formula_sum 'Cu2 O7 V2'
_chemical_name_mineral Blossite
_space_group_IT_number 43
_symmetry_space_group_name_Hall 'F 2 -2d'
_symmetry_space_group_name_H-M 'F d d 2'
_cell_angle_alpha 90
_cell_angle_beta 90
_cell_angle_gamma 90
_cell_length_a 20.645
_cell_length_b 8.383
_cell_length_c 6.442
_cell_formula_units_Z 8
_cell_volume 1114.898
_database_code_amcsd 0009530
_exptl_crystal_density_diffrn 4.063
_cod_original_formula_sum 'Cu2 V2 O7'
_cod_database_code 9007606

loop_
_space_group_symop_operation_xyz
x,y,z
x,1/2+y,1/2+z
1/2+x,y,1/2+z
1/2+x,1/2+y,z
1/4+x,1/4-y,1/4+z
1/4+x,3/4-y,3/4+z
3/4+x,1/4-y,3/4+z
3/4+x,3/4-y,1/4+z
1/4-x,1/4+y,1/4+z
1/4-x,3/4+y,3/4+z
3/4-x,1/4+y,3/4+z
3/4-x,3/4+y,1/4+z
-x,1/2-y,1/2+z
-x,-y,+z
1/2-x,1/2-y,+z
1/2-x,-y,1/2+z

loop_
_atom_site_label
_atom_site_fract_x
_atom_site_fract_y
_atom_site_fract_z
_atom_site_U_iso_or_equiv
Cu 0.16580 0.36460 0.75000 0.01600
V 0.19906 0.40540 0.23430 0.00500
O1 0.24530 0.56220 0.27740 0.02100
O2 0.14460 0.43680 0.03320 0.01000
O3 0.16190 0.34770 0.45920 0.01300
O4 0.25000 0.25000 0.15920 0.02800

loop_
_cod_related_entry_id
_cod_related_entry_database
_cod_related_entry_code
1 AMCSD 0009530
